data_7234260
loop_
_publ_author_name
'Xiaotao Zhang'
'Guangyao Zhao'
'Yonggang Zhen'
'Zeyi Tu'
'Ping He'
'Yuanping Yi'
'Huanli Dong'
'Wenping Hu'

_publ_section_title
;
 The position effect of an ethynyl spacer on the carrier mobility of
 anthracene derivatives
;
_journal_name_full 'Journal of Materials Chemistry C'
_journal_page_first 5368
_journal_page_last 5371
_journal_paper_doi 10.1039/C5TC00606F
_journal_volume 3
_journal_year 2015
_chemical_formula_sum 'C26 H16'
_chemical_formula_weight 328.39
_space_group_IT_number 9
_space_group_name_Hall 'C -2yc'
_space_group_name_H-M_alt 'C 1 c 1'
_symmetry_cell_setting monoclinic
_symmetry_space_group_name_H-M 'C 1 c 1'
_atom_sites_solution_hydrogens geom
_atom_sites_solution_primary direct
_atom_sites_solution_secondary difmap
_cell_angle_alpha 90.00
_cell_angle_beta 94.07(3)
_cell_angle_gamma 90.00
_cell_formula_units_Z 4
_cell_length_a 4.8880(10)
_cell_length_b 23.378(5)
_cell_length_c 15.437(3)
_cell_measurement_reflns_used 2470
_cell_measurement_temperature 296(2)
_cell_measurement_theta_max 27.4696
_cell_measurement_theta_min 1.3224
_cell_volume 1759.6(6)
_computing_cell_refinement 'CrystalClear (Rigaku Inc., 2008)'
_computing_data_collection 'CrystalClear (Rigaku Inc., 2008)'
_computing_data_reduction 'CrystalClear (Rigaku Inc., 2008)'
_computing_molecular_graphics
;
 Mercury: visualization and analysis of crystal structures, C. F. Macrae,
 P. R. Edgington, P. McCabe, E. Pidcock, G. P. Shields, R. Taylor,
 M. Towler and J. van de Streek, J. Appl. Cryst., 39, 453-457, 2006.
;
_computing_publication_material 'SHELX-97 (Sheldrick, 2008)'
_computing_structure_refinement 'SHELX-97 (Sheldrick, 2008)'
_computing_structure_solution 'SHELX-97 (Sheldrick, 2008)'
_diffrn_ambient_temperature 296(2)
_diffrn_detector_area_resol_mean 28.5714
_diffrn_measured_fraction_theta_full 0.993
_diffrn_measured_fraction_theta_max 0.993
_diffrn_measurement_device_type 'MM007HF + CCD (Saturn724+)'
_diffrn_measurement_method '\w scans at fixed \c = 45\%'
_diffrn_radiation_monochromator Confocal
_diffrn_radiation_source 'Rotating Anode'
_diffrn_radiation_type MoK\a
_diffrn_radiation_wavelength 0.71073
_diffrn_reflns_av_R_equivalents 0.0601
_diffrn_reflns_av_sigmaI/netI 0.0319
_diffrn_reflns_limit_h_max 6
_diffrn_reflns_limit_h_min -6
_diffrn_reflns_limit_k_max 30
_diffrn_reflns_limit_k_min -30
_diffrn_reflns_limit_l_max 18
_diffrn_reflns_limit_l_min -19
_diffrn_reflns_number 9745
_diffrn_reflns_theta_full 27.48
_diffrn_reflns_theta_max 27.48
_diffrn_reflns_theta_min 2.19
_exptl_absorpt_coefficient_mu 0.070
_exptl_absorpt_correction_T_max 1.0000
_exptl_absorpt_correction_T_min 0.5409
_exptl_absorpt_correction_type multi-scan
_exptl_absorpt_process_details 'CrystalClear (Rigaku Inc., 2008)'
_exptl_crystal_colour yellow
_exptl_crystal_density_diffrn 1.240
_exptl_crystal_density_method 'not measured'
_exptl_crystal_description block
_exptl_crystal_F_000 688
_exptl_crystal_size_max 0.38
_exptl_crystal_size_mid 0.21
_exptl_crystal_size_min 0.07
_refine_diff_density_max 0.138
_refine_diff_density_min -0.100
_refine_diff_density_rms 0.032
_refine_ls_abs_structure_details 'Flack H D (1983), Acta Cryst. A39, 876-881'
_refine_ls_abs_structure_Flack -10(10)
_refine_ls_extinction_method none
_refine_ls_goodness_of_fit_ref 1.276
_refine_ls_hydrogen_treatment constr
_refine_ls_matrix_type full
_refine_ls_number_parameters 235
_refine_ls_number_reflns 2013
_refine_ls_number_restraints 2
_refine_ls_restrained_S_all 1.275
_refine_ls_R_factor_all 0.0748
_refine_ls_R_factor_gt 0.0667
_refine_ls_shift/su_max 0.002
_refine_ls_shift/su_mean 0.000
_refine_ls_structure_factor_coef Fsqd
_refine_ls_weighting_details 'calc w=1/[\s^2^(Fo^2^)+(0.0567P)^2^+0.3394P] where P=(Fo^2^+2Fc^2^)/3'
_refine_ls_weighting_scheme calc
_refine_ls_wR_factor_gt 0.1555
_refine_ls_wR_factor_ref 0.1599
_reflns_number_gt 1786
_reflns_number_total 2013
_reflns_threshold_expression >2sigma(I)
_cod_data_source_file J-Mater-Chem-C-2015-3-5368.cif
_cod_data_source_block a
_cod_original_sg_symbol_H-M Cc
_cod_database_code 7234260

loop_
_symmetry_equiv_pos_as_xyz
'x, y, z'
'x, -y, z+1/2'
'x+1/2, y+1/2, z'
'x+1/2, -y+1/2, z+1/2'

loop_
_atom_site_label
_atom_site_type_symbol
_atom_site_fract_x
_atom_site_fract_y
_atom_site_fract_z
_atom_site_U_iso_or_equiv
_atom_site_adp_type
_atom_site_occupancy
_atom_site_symmetry_multiplicity
_atom_site_calc_flag
_atom_site_refinement_flags
_atom_site_disorder_assembly
_atom_site_disorder_group
C1 C -0.2040(8) 0.35643(17) 0.4801(3) 0.0737(11) Uani 1 1 d . . .
H1 H -0.2798 0.3333 0.4356 0.088 Uiso 1 1 calc R . .
C2 C -0.2882(10) 0.3507(2) 0.5612(3) 0.0852(12) Uani 1 1 d . . .
H2 H -0.4204 0.3235 0.5719 0.102 Uiso 1 1 calc R . .
C3 C -0.1776(11) 0.3855(2) 0.6297(3) 0.0901(13) Uani 1 1 d . . .
H3 H -0.2383 0.3812 0.6850 0.108 Uiso 1 1 calc R . .
C4 C 0.0154(8) 0.4248(2) 0.6155(3) 0.0810(12) Uani 1 1 d . . .
H4 H 0.0865 0.4473 0.6614 0.097 Uiso 1 1 calc R . .
C5 C 0.1123(7) 0.43276(16) 0.5318(2) 0.0645(9) Uani 1 1 d . . .
C6 C 0.3097(7) 0.47279(16) 0.5152(3) 0.0671(10) Uani 1 1 d . . .
H6 H 0.3799 0.4959 0.5605 0.081 Uiso 1 1 calc R . .
C7 C 0.4073(6) 0.47989(15) 0.4336(2) 0.0616(9) Uani 1 1 d . . .
C8 C 0.6181(7) 0.52013(16) 0.4169(3) 0.0708(10) Uani 1 1 d . . .
H8 H 0.6937 0.5427 0.4621 0.085 Uiso 1 1 calc R . .
C9 C 0.7089(9) 0.52596(18) 0.3370(3) 0.0784(11) Uani 1 1 d . . .
H9 H 0.8462 0.5523 0.3277 0.094 Uiso 1 1 calc R . .
C10 C 0.5977(8) 0.49240(18) 0.2673(3) 0.0733(10) Uani 1 1 d . . .
H10 H 0.6623 0.4970 0.2125 0.088 Uiso 1 1 calc R . .
C11 C 0.3949(7) 0.45297(16) 0.2791(2) 0.0637(9) Uani 1 1 d . . .
C12 C 0.2934(7) 0.44512(15) 0.3636(2) 0.0585(8) Uani 1 1 d . . .
C13 C 0.0929(7) 0.40529(15) 0.3798(2) 0.0612(9) Uani 1 1 d . . .
H13 H 0.0182 0.3830 0.3341 0.073 Uiso 1 1 calc R . .
C14 C -0.0003(6) 0.39750(15) 0.4622(2) 0.0583(9) Uani 1 1 d . . .
C15 C 0.2833(8) 0.41926(17) 0.2078(2) 0.0678(9) Uani 1 1 d . . .
C16 C 0.1857(8) 0.39149(17) 0.1476(3) 0.0709(9) Uani 1 1 d . . .
C17 C 0.0795(8) 0.35709(15) 0.0765(2) 0.0660(9) Uani 1 1 d . . .
C18 C -0.1317(9) 0.31724(19) 0.0886(3) 0.0856(13) Uani 1 1 d . . .
H18 H -0.2084 0.3147 0.1419 0.103 Uiso 1 1 calc R . .
C19 C -0.2219(12) 0.2828(2) 0.0220(4) 0.0995(15) Uani 1 1 d . . .
H19 H -0.3603 0.2566 0.0310 0.119 Uiso 1 1 calc R . .
C20 C -0.1152(9) 0.28503(17) -0.0599(3) 0.0793(12) Uani 1 1 d . . .
C21 C -0.2007(12) 0.2482(2) -0.1301(4) 0.1076(17) Uani 1 1 d . . .
H21 H -0.3379 0.2214 -0.1227 0.129 Uiso 1 1 calc R . .
C22 C -0.0870(14) 0.2513(3) -0.2069(4) 0.114(2) Uani 1 1 d . . .
H22 H -0.1434 0.2262 -0.2514 0.136 Uiso 1 1 calc R . .
C23 C 0.1143(14) 0.2917(2) -0.2200(3) 0.1076(17) Uani 1 1 d . . .
H23 H 0.1903 0.2938 -0.2734 0.129 Uiso 1 1 calc R . .
C24 C 0.2009(13) 0.3283(2) -0.1554(3) 0.0983(15) Uani 1 1 d . . .
H24 H 0.3349 0.3553 -0.1650 0.118 Uiso 1 1 calc R . .
C25 C 0.0886(8) 0.32550(16) -0.0733(3) 0.0710(10) Uani 1 1 d . . .
C26 C 0.1794(9) 0.36124(18) -0.0034(3) 0.0767(11) Uani 1 1 d . . .
H26 H 0.3125 0.3886 -0.0122 0.092 Uiso 1 1 calc R . .

loop_
_atom_site_aniso_label
_atom_site_aniso_U_11
_atom_site_aniso_U_22
_atom_site_aniso_U_33
_atom_site_aniso_U_23
_atom_site_aniso_U_13
_atom_site_aniso_U_12
C1 0.069(2) 0.072(2) 0.081(3) -0.002(2) 0.006(2) 0.0048(19)
C2 0.081(3) 0.087(3) 0.089(3) 0.013(2) 0.019(2) 0.004(2)
C3 0.099(3) 0.105(3) 0.068(3) 0.001(3) 0.018(2) 0.020(3)
C4 0.082(3) 0.096(3) 0.065(3) -0.009(2) 0.007(2) 0.017(2)
C5 0.057(2) 0.075(2) 0.061(2) -0.0081(18) 0.0006(16) 0.0176(17)
C6 0.063(2) 0.072(2) 0.065(2) -0.0174(18) -0.0080(18) 0.0136(17)
C7 0.0493(18) 0.065(2) 0.068(2) -0.0092(18) -0.0095(16) 0.0150(16)
C8 0.056(2) 0.069(2) 0.086(3) -0.010(2) -0.0091(18) 0.0065(17)
C9 0.067(2) 0.074(3) 0.093(3) 0.007(2) -0.001(2) -0.0004(19)
C10 0.067(2) 0.081(3) 0.072(2) 0.013(2) 0.0009(19) 0.0032(19)
C11 0.061(2) 0.066(2) 0.063(2) 0.0013(18) -0.0012(17) 0.0124(17)
C12 0.061(2) 0.0547(18) 0.059(2) -0.0006(15) -0.0035(16) 0.0137(15)
C13 0.066(2) 0.0567(18) 0.059(2) -0.0081(16) -0.0079(17) 0.0100(16)
C14 0.056(2) 0.0609(19) 0.057(2) -0.0022(16) -0.0016(16) 0.0148(15)
C15 0.072(2) 0.074(2) 0.057(2) 0.0025(18) 0.0025(17) 0.0087(18)
C16 0.080(2) 0.073(2) 0.060(2) 0.0042(19) 0.0056(17) 0.0048(19)
C17 0.077(2) 0.058(2) 0.062(2) 0.0041(17) -0.0028(18) 0.0009(17)
C18 0.093(3) 0.082(3) 0.083(3) 0.006(2) 0.013(2) -0.009(2)
C19 0.107(4) 0.078(3) 0.112(4) 0.002(3) 0.006(3) -0.030(3)
C20 0.087(3) 0.060(2) 0.088(3) -0.001(2) -0.016(2) 0.000(2)
C21 0.125(4) 0.075(3) 0.119(5) -0.025(3) -0.027(3) -0.007(3)
C22 0.143(5) 0.092(3) 0.099(4) -0.038(3) -0.033(4) 0.022(4)
C23 0.145(5) 0.102(4) 0.073(3) -0.016(3) -0.009(3) 0.017(4)
C24 0.129(4) 0.092(3) 0.072(3) -0.007(3) 0.002(3) -0.010(3)
C25 0.089(3) 0.058(2) 0.065(2) 0.0012(18) -0.0063(19) 0.0040(19)
C26 0.092(3) 0.065(2) 0.072(3) 0.0006(18) -0.001(2) -0.0142(19)

loop_
_atom_type_symbol
_atom_type_description
_atom_type_scat_dispersion_real
_atom_type_scat_dispersion_imag
_atom_type_scat_source
C C 0.0033 0.0016 'International Tables Vol C Tables 4.2.6.8 and 6.1.1.4'
H H 0.0000 0.0000 'International Tables Vol C Tables 4.2.6.8 and 6.1.1.4'

loop_
_geom_angle_atom_site_label_1
_geom_angle_atom_site_label_2
_geom_angle_atom_site_label_3
_geom_angle
_geom_angle_site_symmetry_1
_geom_angle_site_symmetry_3
C2 C1 C14 120.6(4) . .
C2 C1 H1 119.7 . .
C14 C1 H1 119.7 . .
C1 C2 C3 120.7(5) . .
C1 C2 H2 119.6 . .
C3 C2 H2 119.6 . .
C4 C3 C2 120.5(4) . .
C4 C3 H3 119.8 . .
C2 C3 H3 119.8 . .
C3 C4 C5 121.3(4) . .
C3 C4 H4 119.3 . .
C5 C4 H4 119.3 . .
C6 C5 C4 122.6(4) . .
C6 C5 C14 119.2(3) . .
C4 C5 C14 118.2(4) . .
C5 C6 C7 122.6(3) . .
C5 C6 H6 118.7 . .
C7 C6 H6 118.7 . .
C6 C7 C8 122.6(3) . .
C6 C7 C12 118.5(3) . .
C8 C7 C12 118.9(3) . .
C9 C8 C7 121.3(4) . .
C9 C8 H8 119.4 . .
C7 C8 H8 119.4 . .
C8 C9 C10 120.5(4) . .
C8 C9 H9 119.7 . .
C10 C9 H9 119.7 . .
C11 C10 C9 121.0(4) . .
C11 C10 H10 119.5 . .
C9 C10 H10 119.5 . .
C10 C11 C15 120.4(4) . .
C10 C11 C12 120.3(3) . .
C15 C11 C12 119.3(3) . .
C13 C12 C7 119.1(3) . .
C13 C12 C11 122.9(3) . .
C7 C12 C11 118.0(3) . .
C12 C13 C14 122.3(3) . .
C12 C13 H13 118.9 . .
C14 C13 H13 118.9 . .
C13 C14 C1 123.0(3) . .
C13 C14 C5 118.4(3) . .
C1 C14 C5 118.6(3) . .
C16 C15 C11 178.9(4) . .
C15 C16 C17 177.7(4) . .
C26 C17 C18 118.6(4) . .
C26 C17 C16 121.5(4) . .
C18 C17 C16 119.9(4) . .
C19 C18 C17 119.6(5) . .
C19 C18 H18 120.2 . .
C17 C18 H18 120.2 . .
C18 C19 C20 122.7(5) . .
C18 C19 H19 118.7 . .
C20 C19 H19 118.7 . .
C25 C20 C19 118.2(4) . .
C25 C20 C21 118.0(5) . .
C19 C20 C21 123.8(5) . .
C22 C21 C20 121.4(6) . .
C22 C21 H21 119.3 . .
C20 C21 H21 119.3 . .
C21 C22 C23 120.3(5) . .
C21 C22 H22 119.8 . .
C23 C22 H22 119.8 . .
C24 C23 C22 120.5(6) . .
C24 C23 H23 119.7 . .
C22 C23 H23 119.7 . .
C23 C24 C25 120.5(6) . .
C23 C24 H24 119.7 . .
C25 C24 H24 119.7 . .
C20 C25 C26 118.4(4) . .
C20 C25 C24 119.2(4) . .
C26 C25 C24 122.4(4) . .
C17 C26 C25 122.5(4) . .
C17 C26 H26 118.8 . .
C25 C26 H26 118.8 . .

loop_
_geom_bond_atom_site_label_1
_geom_bond_atom_site_label_2
_geom_bond_distance
_geom_bond_site_symmetry_2
C1 C2 1.352(6) .
C1 C14 1.424(5) .
C1 H1 0.9300 .
C2 C3 1.411(7) .
C2 H2 0.9300 .
C3 C4 1.347(7) .
C3 H3 0.9300 .
C4 C5 1.419(6) .
C4 H4 0.9300 .
C5 C6 1.381(5) .
C5 C14 1.433(5) .
C6 C7 1.389(5) .
C6 H6 0.9300 .
C7 C8 1.432(5) .
C7 C12 1.433(4) .
C8 C9 1.348(6) .
C8 H8 0.9300 .
C9 C10 1.408(6) .
C9 H9 0.9300 .
C10 C11 1.375(5) .
C10 H10 0.9300 .
C11 C15 1.431(5) .
C11 C12 1.439(5) .
C12 C13 1.388(5) .
C13 C14 1.393(5) .
C13 H13 0.9300 .
C15 C16 1.204(5) .
C16 C17 1.428(6) .
C17 C26 1.361(5) .
C17 C18 1.413(6) .
C18 C19 1.354(7) .
C18 H18 0.9300 .
C19 C20 1.403(7) .
C19 H19 0.9300 .
C20 C25 1.400(6) .
C20 C21 1.423(7) .
C21 C22 1.347(8) .
C21 H21 0.9300 .
C22 C23 1.390(9) .
C22 H22 0.9300 .
C23 C24 1.358(7) .
C23 H23 0.9300 .
C24 C25 1.417(7) .
C24 H24 0.9300 .
C25 C26 1.412(6) .
C26 H26 0.9300 .

loop_
_geom_torsion_atom_site_label_1
_geom_torsion_atom_site_label_2
_geom_torsion_atom_site_label_3
_geom_torsion_atom_site_label_4
_geom_torsion
_geom_torsion_site_symmetry_1
_geom_torsion_site_symmetry_2
_geom_torsion_site_symmetry_3
_geom_torsion_site_symmetry_4
C14 C1 C2 C3 0.4(6) . . . .
C1 C2 C3 C4 -0.4(7) . . . .
C2 C3 C4 C5 0.3(7) . . . .
C3 C4 C5 C6 179.9(4) . . . .
C3 C4 C5 C14 -0.1(6) . . . .
C4 C5 C6 C7 179.0(3) . . . .
C14 C5 C6 C7 -0.9(5) . . . .
C5 C6 C7 C8 -178.0(3) . . . .
C5 C6 C7 C12 1.5(5) . . . .
C6 C7 C8 C9 179.9(3) . . . .
C12 C7 C8 C9 0.4(5) . . . .
C7 C8 C9 C10 0.1(6) . . . .
C8 C9 C10 C11 -0.1(6) . . . .
C9 C10 C11 C15 179.9(3) . . . .
C9 C10 C11 C12 -0.3(5) . . . .
C6 C7 C12 C13 -0.8(4) . . . .
C8 C7 C12 C13 178.8(3) . . . .
C6 C7 C12 C11 179.7(3) . . . .
C8 C7 C12 C11 -0.8(4) . . . .
C10 C11 C12 C13 -178.8(3) . . . .
C15 C11 C12 C13 1.1(5) . . . .
C10 C11 C12 C7 0.7(5) . . . .
C15 C11 C12 C7 -179.4(3) . . . .
C7 C12 C13 C14 -0.6(4) . . . .
C11 C12 C13 C14 178.9(3) . . . .
C12 C13 C14 C1 -179.4(3) . . . .
C12 C13 C14 C5 1.1(4) . . . .
C2 C1 C14 C13 -179.8(3) . . . .
C2 C1 C14 C5 -0.3(5) . . . .
C6 C5 C14 C13 -0.4(4) . . . .
C4 C5 C14 C13 179.6(3) . . . .
C6 C5 C14 C1 -179.9(3) . . . .
C4 C5 C14 C1 0.1(5) . . . .
C10 C11 C15 C16 -102(24) . . . .
C12 C11 C15 C16 79(24) . . . .
C11 C15 C16 C17 179(100) . . . .
C15 C16 C17 C26 -75(11) . . . .
C15 C16 C17 C18 105(11) . . . .
C26 C17 C18 C19 2.6(7) . . . .
C16 C17 C18 C19 -176.8(4) . . . .
C17 C18 C19 C20 -0.4(8) . . . .
C18 C19 C20 C25 -1.4(8) . . . .
C18 C19 C20 C21 178.1(4) . . . .
C25 C20 C21 C22 1.0(7) . . . .
C19 C20 C21 C22 -178.5(5) . . . .
C20 C21 C22 C23 -1.4(8) . . . .
C21 C22 C23 C24 0.7(9) . . . .
C22 C23 C24 C25 0.4(9) . . . .
C19 C20 C25 C26 1.1(6) . . . .
C21 C20 C25 C26 -178.4(4) . . . .
C19 C20 C25 C24 179.5(5) . . . .
C21 C20 C25 C24 0.0(6) . . . .
C23 C24 C25 C20 -0.7(8) . . . .
C23 C24 C25 C26 177.7(5) . . . .
C18 C17 C26 C25 -2.9(6) . . . .
C16 C17 C26 C25 176.4(4) . . . .
C20 C25 C26 C17 1.1(6) . . . .
C24 C25 C26 C17 -177.3(4) . . . .
